data_8101727
loop_
_publ_author_name
'Z.-F. Li'
'Y.-Q. Zheng'

_publ_section_title
;
Crystal structure of tris(1,10-phenanthroline-N,N')iron(II) suberate 
tetradecahydrate, [Fe(C~12~H~8~N~2~)~3~](C~8~H~12~O~4~) &#x00B7; 14H~2~O
;
_journal_issue 2
_journal_name_full 'Zeitschrift f\"ur Kristallographie - New Crystal Structures'
_journal_page_first 162
_journal_page_last 164
_journal_volume 220
_journal_year 2005
_chemical_formula_moiety '[Fe(phen)~3~]C~8~H~12~O~4~ &#x00B7; 14H~2~O'
_chemical_formula_sum 'C44 H64 Fe N6 O18'
_chemical_formula_weight 1020.86
_chemical_name_systematic
; 
tris(1,10-phenanthroline-N,N')iron(II) suberate tetradecahydrate
;
_space_group_IT_number 15
_symmetry_cell_setting monoclinic
_symmetry_space_group_name_Hall '-C 2yc'
_symmetry_space_group_name_H-M 'C 1 2/c 1'
_atom_sites_solution_hydrogens geom
_atom_sites_solution_primary direct
_atom_sites_solution_secondary difmap
_audit_creation_method SHELXL-97
_cell_angle_alpha 90.00
_cell_angle_beta 114.34(3)
_cell_angle_gamma 90.00
_cell_formula_units_Z 4
_cell_length_a 23.318(5)
_cell_length_b 12.097(2)
_cell_length_c 19.446(4)
_cell_measurement_reflns_used 25
_cell_measurement_temperature 296(2)
_cell_measurement_theta_max 12.54
_cell_measurement_theta_min 5.03
_cell_volume 4998(2)
_computing_cell_refinement XSCANS
_computing_data_collection 'XSCANS (Siemens, 1997)'
_computing_data_reduction 'SHELXTL (Siemens, 1994)'
_computing_molecular_graphics SHELXTL
_computing_publication_material SHELXTL
_computing_structure_refinement 'SHELXL-97 (Sheldrick, 1997)'
_computing_structure_solution 'SHELXS-97 (Sheldrick, 1990)'
_diffrn_ambient_temperature 296(2)
_diffrn_measured_fraction_theta_full 1.000
_diffrn_measured_fraction_theta_max 1.000
_diffrn_measurement_device_type 'Bruker P4'
_diffrn_measurement_method '\q/2\q scans'
_diffrn_radiation_monochromator graphite
_diffrn_radiation_source 'fine-focus sealed tube'
_diffrn_radiation_type MoK\a
_diffrn_radiation_wavelength 0.71073
_diffrn_reflns_av_R_equivalents 0.0268
_diffrn_reflns_av_sigmaI/netI 0.0465
_diffrn_reflns_limit_h_max 30
_diffrn_reflns_limit_h_min -1
_diffrn_reflns_limit_k_max 1
_diffrn_reflns_limit_k_min -15
_diffrn_reflns_limit_l_max 23
_diffrn_reflns_limit_l_min -25
_diffrn_reflns_number 6756
_diffrn_reflns_theta_full 27.50
_diffrn_reflns_theta_max 27.50
_diffrn_reflns_theta_min 1.92
_diffrn_standards_decay_% no
_diffrn_standards_interval_count 97
_diffrn_standards_number 3
_exptl_absorpt_coefficient_mu 0.379
_exptl_absorpt_correction_T_max 0.954
_exptl_absorpt_correction_T_min 0.910
_exptl_absorpt_correction_type empirical
_exptl_absorpt_process_details 'SADABS (SHELDRICK, 1996)'
_exptl_crystal_colour red
_exptl_crystal_density_diffrn 1.357
_exptl_crystal_density_method 'not measured'
_exptl_crystal_description block
_exptl_crystal_F_000 2160
_exptl_crystal_size_max 0.17
_exptl_crystal_size_mid 0.14
_exptl_crystal_size_min 0.10
_refine_diff_density_max 0.379
_refine_diff_density_min -0.254
_refine_diff_density_rms 0.050
_refine_ls_extinction_coef 0.00099(14)
_refine_ls_extinction_expression Fc^*^=kFc[1+0.001xFc^2^\l^3^/sin(2\q)]^-1/4^
_refine_ls_extinction_method SHELXL
_refine_ls_goodness_of_fit_ref 1.011
_refine_ls_hydrogen_treatment constr
_refine_ls_matrix_type full
_refine_ls_number_parameters 314
_refine_ls_number_reflns 5740
_refine_ls_number_restraints 0
_refine_ls_restrained_S_all 1.011
_refine_ls_R_factor_all 0.0765
_refine_ls_R_factor_gt 0.0488
_refine_ls_shift/su_max 0.001
_refine_ls_shift/su_mean 0.000
_refine_ls_structure_factor_coef Fsqd
_refine_ls_weighting_details 'calc w=1/[\s^2^(Fo^2^)+(0.0563P)^2^+3.3748P] where P=(Fo^2^+2Fc^2^)/3'
_refine_ls_weighting_scheme calc
_refine_ls_wR_factor_gt 0.1153
_refine_ls_wR_factor_ref 0.1284
_reflns_number_gt 4110
_reflns_number_total 5740
_reflns_threshold_expression >2sigma(I)
_cod_data_source_file 1267-1466.cff
_cod_data_source_block '[Fe(phen)3]C8H12O4&#x00B7;14H2O'
_cod_depositor_comments
;
The following automatic conversions were performed:
'_symmetry_cell_setting' value 'Monoclinic' changed to 'monoclinic'
according to '/home/saulius/struct/CIF-dictionaries/cif_core.dic'
dictionary named 'cif_core.dic' version 2.4.1 from 2010-06-29.

Automatic conversion script
Id: cif_fix_enum 1555 2011-01-17 13:19:09Z saulius 
;
_cod_original_cell_volume 4997.8(21)
_cod_original_sg_symbol_H-M 'C 2/c'
_cod_original_formula_sum 'C44 H64 Fe1 N6 O18'
_cod_database_code 8101727

loop_
_symmetry_equiv_pos_as_xyz
'x, y, z'
'-x, y, -z+1/2'
'x+1/2, y+1/2, z'
'-x+1/2, y+1/2, -z+1/2'
'-x, -y, -z'
'x, -y, z-1/2'
'-x+1/2, -y+1/2, -z'
'x+1/2, -y+1/2, z-1/2'

loop_
_atom_site_label
_atom_site_type_symbol
_atom_site_fract_x
_atom_site_fract_y
_atom_site_fract_z
_atom_site_U_iso_or_equiv
_atom_site_adp_type
_atom_site_occupancy
_atom_site_symmetry_multiplicity
_atom_site_Wyckoff_symbol
_atom_site_calc_flag
_atom_site_refinement_flags
_atom_site_disorder_assembly
_atom_site_disorder_group
Fe Fe 0.5000 0.63429(3) 0.7500 0.03166(14) Uani 1 4 e d S . .
N1 N 0.56102(8) 0.62733(15) 0.70315(10) 0.0353(4) Uani 1 8 f d . . .
N2 N 0.45870(8) 0.51398(15) 0.67678(9) 0.0358(4) Uani 1 8 f d . . .
C1 C 0.61164(11) 0.6898(2) 0.71548(14) 0.0456(6) Uani 1 8 f d . . .
H1 H 0.6204 0.7487 0.7491 0.0606(19) Uiso 1 8 f calc R . .
C2 C 0.65165(12) 0.6700(2) 0.67988(16) 0.0552(7) Uani 1 8 f d . . .
H2 H 0.6866 0.7150 0.6902 0.0606(19) Uiso 1 8 f calc R . .
C3 C 0.63977(12) 0.5851(2) 0.63002(15) 0.0529(6) Uani 1 8 f d . . .
H3 H 0.6666 0.5714 0.6065 0.0606(19) Uiso 1 8 f calc R . .
C4 C 0.58691(11) 0.5185(2) 0.61453(12) 0.0415(5) Uani 1 8 f d . . .
C5 C 0.57003(12) 0.4261(2) 0.56398(14) 0.0503(6) Uani 1 8 f d . . .
H5 H 0.5953 0.4072 0.5392 0.0606(19) Uiso 1 8 f calc R . .
C6 C 0.51785(12) 0.3661(2) 0.55177(14) 0.0497(6) Uani 1 8 f d . . .
H6 H 0.5078 0.3067 0.5184 0.0606(19) Uiso 1 8 f calc R . .
C7 C 0.47785(11) 0.39136(19) 0.58868(12) 0.0421(5) Uani 1 8 f d . . .
C8 C 0.42252(12) 0.3328(2) 0.57834(14) 0.0519(6) Uani 1 8 f d . . .
H8 H 0.4098 0.2726 0.5457 0.0606(19) Uiso 1 8 f calc R . .
C9 C 0.38810(12) 0.3656(2) 0.61678(15) 0.0532(6) Uani 1 8 f d . . .
H9 H 0.3517 0.3273 0.6106 0.0606(19) Uiso 1 8 f calc R . .
C10 C 0.40692(11) 0.4559(2) 0.66501(14) 0.0466(6) Uani 1 8 f d . . .
H10 H 0.3823 0.4767 0.6902 0.0606(19) Uiso 1 8 f calc R . .
C11 C 0.54876(9) 0.54393(17) 0.65211(11) 0.0338(4) Uani 1 8 f d . . .
C12 C 0.49358(10) 0.48119(17) 0.63855(11) 0.0355(5) Uani 1 8 f d . . .
N3 N 0.54523(8) 0.75638(15) 0.81717(10) 0.0373(4) Uani 1 8 f d . . .
C13 C 0.59293(11) 0.7530(2) 0.88571(13) 0.0475(6) Uani 1 8 f d . . .
H13 H 0.6074 0.6846 0.9080 0.0606(19) Uiso 1 8 f calc R . .
C14 C 0.62158(13) 0.8488(3) 0.92468(16) 0.0639(8) Uani 1 8 f d . . .
H14 H 0.6548 0.8436 0.9721 0.0606(19) Uiso 1 8 f calc R . .
C15 C 0.60099(13) 0.9503(3) 0.89337(18) 0.0646(8) Uani 1 8 f d . . .
H15 H 0.6202 1.0141 0.9193 0.0606(19) Uiso 1 8 f calc R . .
C16 C 0.55108(12) 0.9577(2) 0.82246(16) 0.0535(6) Uani 1 8 f d . . .
C17 C 0.52417(14) 1.0581(2) 0.78357(19) 0.0708(9) Uani 1 8 f d . . .
H17 H 0.5410 1.1253 0.8060 0.0606(19) Uiso 1 8 f calc R . .
C18 C 0.52509(10) 0.85778(18) 0.78655(13) 0.0396(5) Uani 1 8 f d . . .
O1 O 0.33482(11) 1.12495(17) 0.71310(11) 0.0731(6) Uani 1 8 f d . . .
O2 O 0.33308(10) 0.95409(18) 0.75567(11) 0.0690(6) Uani 1 8 f d . . .
C19 C 0.35111(13) 1.0519(3) 0.76487(15) 0.0581(7) Uani 1 8 f d . . .
C20 C 0.39592(14) 1.0900(3) 0.84340(15) 0.0616(7) Uani 1 8 f d . . .
H20A H 0.4268 1.1391 0.8382 0.0606(19) Uiso 1 8 f calc R . .
H20B H 0.3720 1.1329 0.8647 0.0606(19) Uiso 1 8 f calc R . .
C21 C 0.43088(13) 0.9993(2) 0.89924(15) 0.0579(7) Uani 1 8 f d . . .
H21A H 0.4010 0.9579 0.9121 0.0606(19) Uiso 1 8 f calc R . .
H21B H 0.4493 0.9487 0.8753 0.0606(19) Uiso 1 8 f calc R . .
C22 C 0.48257(12) 1.0440(2) 0.97124(14) 0.0525(6) Uani 1 8 f d . . .
H22A H 0.5126 1.0842 0.9581 0.0606(19) Uiso 1 8 f calc R . .
H22B H 0.4641 1.0960 0.9942 0.0606(19) Uiso 1 8 f calc R . .
O3 O 0.31130(9) 0.17869(18) 0.47008(11) 0.0679(5) Uani 1 8 f d . . .
O4 O 0.30305(10) 0.57681(17) 0.49355(10) 0.0651(5) Uani 1 8 f d . . .
O5 O 0.76438(11) 0.44224(19) 0.84064(11) 0.0762(6) Uani 1 8 f d . . .
O6 O 0.73654(15) 0.63303(18) 0.89714(16) 0.0987(8) Uani 1 8 f d . . .
O7 O 0.66535(11) 0.33594(18) 0.73985(12) 0.0773(6) Uani 1 8 f d . . .
O8 O 0.76157(10) 0.83574(17) 0.84975(11) 0.0682(5) Uani 1 8 f d . . .
O9 O 0.24368(9) 0.37716(16) 0.43327(10) 0.0623(5) Uani 1 8 f d . . .
H3A H 0.2928 0.1449 0.4959 0.050 Uiso 1 8 f d . . .
H3B H 0.2966 0.1368 0.4301 0.067 Uiso 1 8 f d . . .
H4A H 0.2866 0.5955 0.5251 0.050 Uiso 1 8 f d . . .
H4B H 0.2851 0.5151 0.4779 0.070 Uiso 1 8 f d . . .
H5A H 0.7301 0.4111 0.8082 0.081 Uiso 1 8 f d . . .
H5B H 0.7928 0.4502 0.8219 0.068 Uiso 1 8 f d . . .
H6A H 0.7381 0.6931 0.8745 0.078 Uiso 1 8 f d . . .
H6B H 0.7445 0.5757 0.8761 0.089 Uiso 1 8 f d . . .
H7A H 0.6762 0.3187 0.7033 0.050 Uiso 1 8 f d . . .
H7B H 0.6657 0.2668 0.7562 0.050 Uiso 1 8 f d . . .
H8A H 0.7714 0.8611 0.8934 0.050 Uiso 1 8 f d . . .
H8B H 0.7275 0.8692 0.8212 0.093 Uiso 1 8 f d . . .
H9A H 0.2612 0.3147 0.4342 0.050 Uiso 1 8 f d . . .
H9B H 0.2168 0.3772 0.3857 0.050 Uiso 1 8 f d . . .

loop_
_atom_site_aniso_label
_atom_site_aniso_U_11
_atom_site_aniso_U_22
_atom_site_aniso_U_33
_atom_site_aniso_U_23
_atom_site_aniso_U_13
_atom_site_aniso_U_12
Fe 0.0299(2) 0.0331(2) 0.0324(2) 0.000 0.01317(17) 0.000
N1 0.0334(9) 0.0372(10) 0.0367(9) -0.0005(8) 0.0159(7) -0.0020(8)
N2 0.0333(9) 0.0368(10) 0.0369(9) 0.0011(8) 0.0140(8) -0.0027(8)
C1 0.0431(12) 0.0458(13) 0.0520(13) -0.0085(11) 0.0237(11) -0.0132(11)
C2 0.0460(13) 0.0617(16) 0.0669(16) -0.0073(14) 0.0323(13) -0.0167(12)
C3 0.0501(14) 0.0628(16) 0.0594(15) -0.0017(13) 0.0362(12) 0.0001(13)
C4 0.0428(12) 0.0430(13) 0.0425(12) 0.0036(10) 0.0215(10) 0.0062(10)
C5 0.0577(15) 0.0507(15) 0.0480(13) -0.0048(11) 0.0274(12) 0.0084(12)
C6 0.0629(15) 0.0412(13) 0.0440(12) -0.0083(11) 0.0209(11) 0.0069(12)
C7 0.0481(13) 0.0344(12) 0.0382(11) -0.0010(9) 0.0121(10) 0.0005(10)
C8 0.0567(15) 0.0405(13) 0.0509(14) -0.0092(11) 0.0145(12) -0.0098(11)
C9 0.0469(13) 0.0484(14) 0.0588(15) -0.0028(13) 0.0162(12) -0.0164(12)
C10 0.0393(12) 0.0494(14) 0.0523(13) -0.0036(11) 0.0202(11) -0.0086(11)
C11 0.0366(11) 0.0331(11) 0.0318(10) 0.0031(9) 0.0142(9) 0.0026(9)
C12 0.0372(11) 0.0334(11) 0.0333(10) 0.0031(9) 0.0121(9) 0.0025(9)
N3 0.0349(9) 0.0419(11) 0.0375(10) -0.0043(8) 0.0174(8) -0.0011(8)
C13 0.0405(12) 0.0569(15) 0.0417(12) -0.0075(11) 0.0134(10) -0.0007(11)
C14 0.0468(14) 0.086(2) 0.0520(15) -0.0253(15) 0.0130(12) -0.0148(15)
C15 0.0582(17) 0.0622(18) 0.080(2) -0.0324(16) 0.0346(16) -0.0217(15)
C16 0.0526(15) 0.0446(14) 0.0743(18) -0.0162(13) 0.0372(14) -0.0089(12)
C17 0.084(2) 0.0353(13) 0.111(3) -0.0108(14) 0.0575(19) -0.0088(13)
C18 0.0393(11) 0.0375(12) 0.0496(12) -0.0043(10) 0.0259(10) -0.0015(10)
O1 0.0903(15) 0.0677(13) 0.0478(10) 0.0027(10) 0.0149(10) 0.0080(11)
O2 0.0813(14) 0.0604(13) 0.0584(12) 0.0056(10) 0.0217(10) 0.0143(11)
C19 0.0613(16) 0.0690(19) 0.0450(14) 0.0029(14) 0.0228(13) 0.0097(15)
C20 0.0693(18) 0.0614(17) 0.0464(14) -0.0005(13) 0.0162(13) 0.0061(15)
C21 0.0561(16) 0.0594(17) 0.0522(15) 0.0013(13) 0.0163(13) -0.0020(13)
C22 0.0542(15) 0.0513(15) 0.0494(13) 0.0019(12) 0.0186(12) -0.0016(12)
O3 0.0710(13) 0.0733(13) 0.0642(12) -0.0013(10) 0.0326(10) -0.0162(11)
O4 0.0766(13) 0.0654(13) 0.0579(11) -0.0062(10) 0.0324(10) -0.0064(10)
O5 0.0958(16) 0.0709(14) 0.0622(12) -0.0027(11) 0.0329(12) -0.0088(12)
O6 0.161(3) 0.0594(14) 0.1122(19) 0.0084(13) 0.0927(19) 0.0014(15)
O7 0.0970(16) 0.0664(13) 0.0694(13) -0.0004(11) 0.0351(12) 0.0031(12)
O8 0.0873(14) 0.0621(12) 0.0518(10) 0.0009(9) 0.0254(10) 0.0050(11)
O9 0.0731(12) 0.0608(12) 0.0522(10) -0.0013(9) 0.0250(9) 0.0017(10)

loop_
_atom_type_symbol
_atom_type_description
_atom_type_scat_dispersion_real
_atom_type_scat_dispersion_imag
_atom_type_scat_source
C C 0.0033 0.0016 'International Tables Vol C Tables 4.2.6.8 and 6.1.1.4'
H H 0.0000 0.0000 'International Tables Vol C Tables 4.2.6.8 and 6.1.1.4'
N N 0.0061 0.0033 'International Tables Vol C Tables 4.2.6.8 and 6.1.1.4'
O O 0.0106 0.0060 'International Tables Vol C Tables 4.2.6.8 and 6.1.1.4'
Fe Fe 0.3463 0.8444 'International Tables Vol C Tables 4.2.6.8 and 6.1.1.4'

loop_
_geom_angle_atom_site_label_1
_geom_angle_atom_site_label_2
_geom_angle_atom_site_label_3
_geom_angle
_geom_angle_site_symmetry_1
_geom_angle_site_symmetry_3
_geom_angle_publ_flag
N3 Fe N3 82.59(11) . 2_656 ?
N3 Fe N1 92.70(7) . . ?
N3 Fe N1 90.96(7) 2_656 . ?
N3 Fe N1 90.96(7) . 2_656 ?
N3 Fe N1 92.70(7) 2_656 2_656 ?
N1 Fe N1 175.14(11) . 2_656 ?
N3 Fe N2 174.87(7) . . ?
N3 Fe N2 96.05(8) 2_656 . ?
N1 Fe N2 82.37(7) . . ?
N1 Fe N2 94.05(7) 2_656 . ?
N3 Fe N2 96.05(8) . 2_656 ?
N3 Fe N2 174.87(7) 2_656 2_656 ?
N1 Fe N2 94.05(7) . 2_656 ?
N1 Fe N2 82.37(7) 2_656 2_656 ?
N2 Fe N2 85.73(10) . 2_656 ?
C1 N1 C11 117.04(19) . . ?
C1 N1 Fe 129.87(15) . . ?
C11 N1 Fe 113.08(14) . . ?
C10 N2 C12 116.95(19) . . ?
C10 N2 Fe 130.32(16) . . ?
C12 N2 Fe 112.40(14) . . ?
N1 C1 C2 122.4(2) . . ?
N1 C1 H1 118.8 . . ?
C2 C1 H1 118.8 . . ?
C3 C2 C1 120.2(2) . . ?
C3 C2 H2 119.9 . . ?
C1 C2 H2 119.9 . . ?
C2 C3 C4 119.4(2) . . ?
C2 C3 H3 120.3 . . ?
C4 C3 H3 120.3 . . ?
C3 C4 C11 117.1(2) . . ?
C3 C4 C5 124.5(2) . . ?
C11 C4 C5 118.4(2) . . ?
C6 C5 C4 120.8(2) . . ?
C6 C5 H5 119.6 . . ?
C4 C5 H5 119.6 . . ?
C5 C6 C7 121.7(2) . . ?
C5 C6 H6 119.2 . . ?
C7 C6 H6 119.2 . . ?
C12 C7 C8 116.8(2) . . ?
C12 C7 C6 118.4(2) . . ?
C8 C7 C6 124.7(2) . . ?
C9 C8 C7 119.1(2) . . ?
C9 C8 H8 120.5 . . ?
C7 C8 H8 120.5 . . ?
C8 C9 C10 120.4(2) . . ?
C8 C9 H9 119.8 . . ?
C10 C9 H9 119.8 . . ?
N2 C10 C9 122.9(2) . . ?
N2 C10 H10 118.6 . . ?
C9 C10 H10 118.6 . . ?
N1 C11 C4 123.8(2) . . ?
N1 C11 C12 115.67(19) . . ?
C4 C11 C12 120.5(2) . . ?
N2 C12 C7 123.8(2) . . ?
N2 C12 C11 116.10(19) . . ?
C7 C12 C11 120.1(2) . . ?
C13 N3 C18 117.3(2) . . ?
C13 N3 Fe 129.51(17) . . ?
C18 N3 Fe 113.14(14) . . ?
N3 C13 C14 122.0(3) . . ?
N3 C13 H13 119.0 . . ?
C14 C13 H13 119.0 . . ?
C15 C14 C13 120.2(3) . . ?
C15 C14 H14 119.9 . . ?
C13 C14 H14 119.9 . . ?
C14 C15 C16 119.8(3) . . ?
C14 C15 H15 120.1 . . ?
C16 C15 H15 120.1 . . ?
C15 C16 C18 116.7(3) . . ?
C15 C16 C17 125.7(3) . . ?
C18 C16 C17 117.5(2) . . ?
C17 C17 C16 121.97(16) 2_656 . ?
C17 C17 H17 119.0 2_656 . ?
C16 C17 H17 119.0 . . ?
N3 C18 C16 124.0(2) . . ?
N3 C18 C18 115.56(12) . 2_656 ?
C16 C18 C18 120.44(15) . 2_656 ?
O2 C19 O1 125.0(3) . . ?
O2 C19 C20 119.0(3) . . ?
O1 C19 C20 116.1(3) . . ?
C21 C20 C19 116.1(2) . . ?
C21 C20 H20A 108.3 . . ?
C19 C20 H20A 108.3 . . ?
C21 C20 H20B 108.3 . . ?
C19 C20 H20B 108.3 . . ?
H20A C20 H20B 107.4 . . ?
C22 C21 C20 112.9(2) . . ?
C22 C21 H21A 109.0 . . ?
C20 C21 H21A 109.0 . . ?
C22 C21 H21B 109.0 . . ?
C20 C21 H21B 109.0 . . ?
H21A C21 H21B 107.8 . . ?
C22 C22 C21 114.2(3) 5_677 . ?
C22 C22 H22A 108.7 5_677 . ?
C21 C22 H22A 108.7 . . ?
C22 C22 H22B 108.7 5_677 . ?
C21 C22 H22B 108.7 . . ?
H22A C22 H22B 107.6 . . ?
H3A O3 H3B 97.6 . . ?
H4A O4 H4B 100.7 . . ?
H5A O5 H5B 111.5 . . ?
H6A O6 H6B 112.0 . . ?
H7A O7 H7B 96.0 . . ?
H8A O8 H8B 106.0 . . ?
H9A O9 H9B 98.6 . . ?

loop_
_geom_bond_atom_site_label_1
_geom_bond_atom_site_label_2
_geom_bond_distance
_geom_bond_site_symmetry_2
_geom_bond_publ_flag
Fe N3 1.9658(19) . ?
Fe N3 1.9658(19) 2_656 ?
Fe N1 1.9824(17) . ?
Fe N1 1.9824(17) 2_656 ?
Fe N2 1.9856(18) . ?
Fe N2 1.9856(18) 2_656 ?
N1 C1 1.338(3) . ?
N1 C11 1.360(3) . ?
N2 C10 1.333(3) . ?
N2 C12 1.367(3) . ?
C1 C2 1.393(3) . ?
C1 H1 0.9300 . ?
C2 C3 1.361(4) . ?
C2 H2 0.9300 . ?
C3 C4 1.397(3) . ?
C3 H3 0.9300 . ?
C4 C11 1.398(3) . ?
C4 C5 1.433(3) . ?
C5 C6 1.351(4) . ?
C5 H5 0.9300 . ?
C6 C7 1.425(3) . ?
C6 H6 0.9300 . ?
C7 C12 1.401(3) . ?
C7 C8 1.412(3) . ?
C8 C9 1.362(4) . ?
C8 H8 0.9300 . ?
C9 C10 1.387(3) . ?
C9 H9 0.9300 . ?
C10 H10 0.9300 . ?
C11 C12 1.422(3) . ?
N3 C13 1.339(3) . ?
N3 C18 1.360(3) . ?
C13 C14 1.396(4) . ?
C13 H13 0.9300 . ?
C14 C15 1.366(4) . ?
C14 H14 0.9300 . ?
C15 C16 1.393(4) . ?
C15 H15 0.9300 . ?
C16 C18 1.403(3) . ?
C16 C17 1.431(4) . ?
C17 C17 1.328(6) 2_656 ?
C17 H17 0.9300 . ?
C18 C18 1.421(5) 2_656 ?
O1 C19 1.274(3) . ?
O2 C19 1.243(4) . ?
C19 C20 1.524(4) . ?
C20 C21 1.523(4) . ?
C20 H20A 0.9700 . ?
C20 H20B 0.9700 . ?
C21 C22 1.521(4) . ?
C21 H21A 0.9700 . ?
C21 H21B 0.9700 . ?
C22 C22 1.515(5) 5_677 ?
C22 H22A 0.9700 . ?
C22 H22B 0.9700 . ?
O3 H3A 0.8858 . ?
O3 H3B 0.8718 . ?
O4 H4A 0.8764 . ?
O4 H4B 0.8491 . ?
O5 H5A 0.8733 . ?
O5 H5B 0.8835 . ?
O6 H6A 0.8577 . ?
O6 H6B 0.8632 . ?
O7 H7A 0.8726 . ?
O7 H7B 0.8944 . ?
O8 H8A 0.8439 . ?
O8 H8B 0.8598 . ?
O9 H9A 0.8569 . ?
O9 H9B 0.8778 . ?
